data_1511593
loop_
_publ_author_name
'Mykhalenko, S.'
'Kuz'ma, Yu.B.'
'Babizhet'sky, V.S.'

_publ_section_title
;
 New compound in the system Sc - Cr - B
;
_journal_name_full 'Journal of Solid State Chemistry'
_journal_page_first 439
_journal_page_last 443
_journal_paper_doi 10.1016/j.jssc.2003.02.004
_journal_volume 177
_journal_year 2004
_chemical_formula_sum 'B6 Cr Sc2'
_chemical_name_systematic 'Sc2 Cr B6'
_space_group_IT_number 55
_symmetry_space_group_name_Hall '-P 2 2ab'
_symmetry_space_group_name_H-M 'P b a m'
_cell_angle_alpha 90
_cell_angle_beta 90
_cell_angle_gamma 90
_cell_formula_units_Z 4
_cell_length_a 8.7909
_cell_length_b 11.0541
_cell_length_c 3.2996
_cell_volume 320.640
_citation_journal_id_ASTM JSSCBI
_cod_data_source_file boron4-x_243.cif
_cod_data_source_block B6Cr1Sc2
_cod_original_cell_volume 320.6402
_cod_original_formula_sum 'B6 Cr1 Sc2'
_cod_database_code 1511593

loop_
_symmetry_equiv_pos_as_xyz
x,y,z
-x,-y,z
x+1/2,-y+1/2,-z
-x+1/2,y+1/2,-z
-x,-y,-z
x,y,-z
-x-1/2,y-1/2,z
x-1/2,-y-1/2,z

loop_
_atom_site_label
_atom_site_type_symbol
_atom_site_fract_x
_atom_site_fract_y
_atom_site_fract_z
_atom_site_occupancy
_atom_site_U_iso_or_equiv
Sc1 Sc 0.8223 0.08623 0 1 0.0
Sc2 Sc 0.44456 0.1287 0 1 0.0
Cr1 Cr 0.14313 0.18254 0 1 0.0
B6 B 0.0973 0.4737 0.5 1 0.0
B2 B 0.2555 0.08 0.5 1 0.0
B3 B 0.2973 0.2378 0.5 1 0.0
B4 B 0.1295 0.3197 0.5 1 0.0
B5 B 0.4805 0.2875 0.5 1 0.0
B1 B 0.0541 0.0651 0.5 1 0.0
